data_7243586
loop_
_publ_author_name
'Dailey, Maegan'
'Besson, Claire'

_publ_section_title
;
 Selective crystallization of four bis(phthalocyaninato)lanthanoid(iii)
 polymorphs
;
_journal_issue 40
_journal_name_full CrystEngComm
_journal_page_first 7151
_journal_page_last 7161
_journal_paper_doi 10.1039/D1CE00936B
_journal_volume 23
_journal_year 2021
_chemical_formula_moiety 'C64 H32 N16 Tb'
_chemical_formula_sum 'C64 H32 N16 Tb'
_chemical_formula_weight 1183.97
_chemical_name_common bis(phthalocyaninato)-terbium
_chemical_name_systematic (phthalocyaninato)-(phthalocyaninato-radical)-terbium(III)
_space_group_crystal_system monoclinic
_space_group_IT_number 15
_space_group_name_Hall '-C 2yc'
_space_group_name_H-M_alt 'C 1 2/c 1'
_atom_sites_solution_hydrogens geom
_audit_creation_method SHELXL-2018/3
_audit_update_record
;
2021-09-09 deposited with the CCDC.	2021-09-24 downloaded from the CCDC.
;
_cell_angle_alpha 90
_cell_angle_beta 115.708(10)
_cell_angle_gamma 90
_cell_formula_units_Z 4
_cell_length_a 28.086(3)
_cell_length_b 14.160(2)
_cell_length_c 13.1416(14)
_cell_measurement_reflns_used 42659
_cell_measurement_temperature 100(2)
_cell_measurement_theta_max 55.447
_cell_measurement_theta_min 5.243
_cell_volume 4709.1(11)
_computing_cell_refinement 'APEX3 v2019.1-0 (Bruker AXS)'
_computing_data_collection 'Bruker Instrument Service V6.2.132'
_computing_data_reduction 'SAINT V8.40A (Bruker Nanon Inc., 2019)'
_computing_molecular_graphics 'shelXle (C.B. Huebschle rev 958)'
_computing_structure_refinement 'SHELXL-2018/3 (Sheldrick, 2018)'
_computing_structure_solution 'SHELXT 2014/5 (Sheldrick, 2014)'
_diffrn_ambient_temperature 100(2)
_diffrn_measured_fraction_theta_full 1.000
_diffrn_measured_fraction_theta_max 0.996
_diffrn_measurement_device_type 'Bruker D8 Quest'
_diffrn_measurement_method '\w scans'
_diffrn_radiation_probe x-ray
_diffrn_radiation_type MoK\a
_diffrn_radiation_wavelength 0.71073
_diffrn_reflns_av_R_equivalents 0.1427
_diffrn_reflns_av_unetI/netI 0.0742
_diffrn_reflns_Laue_measured_fraction_full 1.000
_diffrn_reflns_Laue_measured_fraction_max 0.996
_diffrn_reflns_limit_h_max 36
_diffrn_reflns_limit_h_min -36
_diffrn_reflns_limit_k_max 18
_diffrn_reflns_limit_k_min -18
_diffrn_reflns_limit_l_max 17
_diffrn_reflns_limit_l_min -17
_diffrn_reflns_number 41290
_diffrn_reflns_point_group_measured_fraction_full 1.000
_diffrn_reflns_point_group_measured_fraction_max 0.996
_diffrn_reflns_theta_full 25.242
_diffrn_reflns_theta_max 27.962
_diffrn_reflns_theta_min 2.115
_diffrn_source 'microfocus sealed tube'
_exptl_absorpt_coefficient_mu 1.569
_exptl_absorpt_correction_T_max 0.7456
_exptl_absorpt_correction_T_min 0.6561
_exptl_absorpt_correction_type multi-scan
_exptl_absorpt_process_details 'SADABS-2016/2 (G. Sheldrick)'
_exptl_crystal_colour 'dark green'
_exptl_crystal_density_diffrn 1.670
_exptl_crystal_description rectangle
_exptl_crystal_F_000 2372
_exptl_crystal_size_max 0.541
_exptl_crystal_size_mid 0.158
_exptl_crystal_size_min 0.070
_refine_diff_density_max 0.701
_refine_diff_density_min -1.201
_refine_diff_density_rms 0.139
_refine_ls_extinction_method none
_refine_ls_goodness_of_fit_ref 1.038
_refine_ls_hydrogen_treatment constr
_refine_ls_matrix_type full
_refine_ls_number_parameters 366
_refine_ls_number_reflns 5651
_refine_ls_number_restraints 0
_refine_ls_restrained_S_all 1.038
_refine_ls_R_factor_all 0.0617
_refine_ls_R_factor_gt 0.0462
_refine_ls_shift/su_max 0.001
_refine_ls_shift/su_mean 0.000
_refine_ls_structure_factor_coef Fsqd
_refine_ls_weighting_details 'w=1/[\s^2^(Fo^2^)+(0.0373P)^2^+6.6728P] where P=(Fo^2^+2Fc^2^)/3'
_refine_ls_weighting_scheme calc
_refine_ls_wR_factor_gt 0.0930
_refine_ls_wR_factor_ref 0.0996
_reflns_Friedel_coverage 0.000
_reflns_number_gt 4699
_reflns_number_total 5651
_reflns_threshold_expression 'I > 2\s(I)'
_cod_data_source_file d1ce00936b2.cif
_cod_data_source_block TbPc2_C2c
_cod_depositor_comments 'Adding full bibliography for 7243585--7243607.cif.'
_cod_original_cell_volume 4708.9(11)
_cod_original_sg_symbol_H-M 'C 2/c'
_cod_database_code 7243586
_shelx_shelxl_version_number 2018/3
_shelx_space_group_comment
;
The symmetry employed for this shelxl refinement is uniquely defined
by the following loop, which should always be used as a source of
symmetry information in preference to the above space-group names.
They are only intended as comments.
;

loop_
_space_group_symop_operation_xyz
'x, y, z'
'-x, y, -z+1/2'
'x+1/2, y+1/2, z'
'-x+1/2, y+1/2, -z+1/2'
'-x, -y, -z'
'x, -y, z-1/2'
'-x+1/2, -y+1/2, -z'
'x+1/2, -y+1/2, z-1/2'

loop_
_atom_site_label
_atom_site_type_symbol
_atom_site_fract_x
_atom_site_fract_y
_atom_site_fract_z
_atom_site_U_iso_or_equiv
_atom_site_adp_type
_atom_site_occupancy
_atom_site_site_symmetry_order
_atom_site_calc_flag
_atom_site_refinement_flags_posn
_atom_site_refinement_flags_adp
_atom_site_refinement_flags_occupancy
_atom_site_disorder_assembly
_atom_site_disorder_group
Tb01 Tb 0.500000 0.59160(2) 0.250000 0.01527(8) Uani 1 2 d S T P . .
N1 N 0.38510(14) 0.5059(3) 0.2910(3) 0.0200(8) Uani 1 1 d . . . . .
C1 C 0.42493(17) 0.4451(3) 0.3163(3) 0.0206(9) Uani 1 1 d . . . . .
N2 N 0.47650(13) 0.4652(3) 0.3443(3) 0.0186(7) Uani 1 1 d . . . . .
C2 C 0.41718(16) 0.3431(3) 0.3157(4) 0.0203(9) Uani 1 1 d . . . . .
N3 N 0.55597(13) 0.3693(2) 0.4085(3) 0.0186(7) Uani 1 1 d . . . . .
C3 C 0.37207(17) 0.2877(3) 0.2813(4) 0.0233(9) Uani 1 1 d . . . . .
H3 H 0.338315 0.315364 0.260699 0.028 Uiso 1 1 calc R U . . .
C4 C 0.37799(19) 0.1898(3) 0.2778(4) 0.0283(10) Uani 1 1 d . . . . .
H4 H 0.347718 0.150277 0.253069 0.034 Uiso 1 1 calc R U . . .
N4 N 0.57779(13) 0.5364(3) 0.4118(3) 0.0192(7) Uani 1 1 d . . . . .
C5 C 0.42783(19) 0.1496(3) 0.3104(4) 0.0293(11) Uani 1 1 d . . . . .
H5 H 0.430932 0.082996 0.307464 0.035 Uiso 1 1 calc R U . . .
N5 N 0.63095(13) 0.6786(3) 0.4571(3) 0.0193(7) Uani 1 1 d . . . . .
N6 N 0.53800(13) 0.7200(2) 0.3818(3) 0.0177(7) Uani 1 1 d . . . . .
C6 C 0.47310(17) 0.2053(3) 0.3470(4) 0.0239(9) Uani 1 1 d . . . . .
H6 H 0.507000 0.177589 0.369833 0.029 Uiso 1 1 calc R U . . .
C7 C 0.46721(16) 0.3017(3) 0.3491(4) 0.0208(9) Uani 1 1 d . . . . .
N7 N 0.46003(14) 0.8141(3) 0.3457(3) 0.0198(7) Uani 1 1 d . . . . .
N8 N 0.43689(14) 0.6478(2) 0.3165(3) 0.0189(7) Uani 1 1 d . . . . .
C8 C 0.50380(17) 0.3816(3) 0.3705(4) 0.0210(9) Uani 1 1 d . . . . .
C9 C 0.58954(17) 0.4415(3) 0.4287(3) 0.0202(9) Uani 1 1 d . . . . .
C10 C 0.64701(16) 0.4295(3) 0.4749(3) 0.0203(9) Uani 1 1 d . . . . .
C11 C 0.67867(17) 0.3499(3) 0.5011(4) 0.0238(9) Uani 1 1 d . . . . .
H11 H 0.664144 0.288158 0.491695 0.029 Uiso 1 1 calc R U . . .
C12 C 0.73321(18) 0.3648(3) 0.5422(4) 0.0280(10) Uani 1 1 d . . . . .
H12 H 0.756193 0.311759 0.561398 0.034 Uiso 1 1 calc R U . . .
C14 C 0.72242(17) 0.5337(3) 0.5285(4) 0.0247(10) Uani 1 1 d . . . . .
H14 H 0.736985 0.595399 0.537345 0.030 Uiso 1 1 calc R U . . .
C15 C 0.66843(17) 0.5197(3) 0.4881(4) 0.0222(9) Uani 1 1 d . . . . .
C16 C 0.62419(15) 0.5848(3) 0.4508(3) 0.0186(8) Uani 1 1 d . . . . .
C17 C 0.59106(17) 0.7400(3) 0.4284(3) 0.0191(9) Uani 1 1 d . . . . .
C18 C 0.59939(16) 0.8412(3) 0.4499(4) 0.0205(9) Uani 1 1 d . . . . .
C19 C 0.64481(17) 0.8960(3) 0.4954(4) 0.0258(10) Uani 1 1 d . . . . .
H19 H 0.678805 0.869427 0.516038 0.031 Uiso 1 1 calc R U . . .
C20 C 0.63828(18) 0.9917(3) 0.5095(4) 0.0292(10) Uani 1 1 d . . . . .
H20 H 0.668568 1.031223 0.541418 0.035 Uiso 1 1 calc R U . . .
C21 C 0.58833(18) 1.0312(3) 0.4779(4) 0.0296(11) Uani 1 1 d . . . . .
H21 H 0.585354 1.096889 0.488805 0.036 Uiso 1 1 calc R U . . .
C22 C 0.54308(18) 0.9766(3) 0.4312(4) 0.0245(9) Uani 1 1 d . . . . .
H22 H 0.509018 1.003469 0.409016 0.029 Uiso 1 1 calc R U . . .
C23 C 0.54959(17) 0.8811(3) 0.4180(4) 0.0212(9) Uani 1 1 d . . . . .
C24 C 0.51176(17) 0.8022(3) 0.3774(3) 0.0207(9) Uani 1 1 d . . . . .
C25 C 0.42633(16) 0.7418(3) 0.3199(3) 0.0194(9) Uani 1 1 d . . . . .
C26 C 0.37015(16) 0.7548(3) 0.2913(4) 0.0212(9) Uani 1 1 d . . . . .
C27 C 0.33936(18) 0.8349(3) 0.2794(4) 0.0262(10) Uani 1 1 d . . . . .
H27 H 0.354493 0.896257 0.293519 0.031 Uiso 1 1 calc R U . . .
C28 C 0.28558(17) 0.8214(3) 0.2459(4) 0.0270(10) Uani 1 1 d . . . . .
H28 H 0.263604 0.874411 0.238457 0.032 Uiso 1 1 calc R U . . .
C29 C 0.26351(17) 0.7317(4) 0.2233(4) 0.0280(10) Uani 1 1 d . . . . .
H29 H 0.226487 0.724859 0.198359 0.034 Uiso 1 1 calc R U . . .
C30 C 0.29439(17) 0.6513(3) 0.2363(4) 0.0250(10) Uani 1 1 d . . . . .
H30 H 0.279296 0.589884 0.221247 0.030 Uiso 1 1 calc R U . . .
C31 C 0.34807(16) 0.6653(3) 0.2721(3) 0.0213(9) Uani 1 1 d . . . . .
C32 C 0.39116(16) 0.5989(3) 0.2927(3) 0.0192(8) Uani 1 1 d . . . . .
C13 C 0.75434(18) 0.4541(3) 0.5553(4) 0.0286(10) Uani 1 1 d . . . . .
H13 H 0.791512 0.461435 0.583413 0.034 Uiso 1 1 calc R U . . .

loop_
_atom_site_aniso_label
_atom_site_aniso_U_11
_atom_site_aniso_U_22
_atom_site_aniso_U_33
_atom_site_aniso_U_23
_atom_site_aniso_U_13
_atom_site_aniso_U_12
Tb01 0.01197(13) 0.01839(14) 0.01511(13) 0.000 0.00557(10) 0.000
N1 0.0181(18) 0.0228(19) 0.0218(18) 0.0044(15) 0.0113(15) 0.0013(15)
C1 0.024(2) 0.026(2) 0.016(2) 0.0033(17) 0.0120(17) 0.0023(18)
N2 0.0163(17) 0.0247(19) 0.0148(16) 0.0033(15) 0.0067(14) 0.0041(15)
C2 0.018(2) 0.025(2) 0.020(2) 0.0058(18) 0.0113(17) -0.0016(18)
N3 0.0166(17) 0.0219(18) 0.0164(17) 0.0010(14) 0.0062(14) 0.0006(14)
C3 0.020(2) 0.028(2) 0.025(2) 0.0036(19) 0.0121(18) 0.0012(18)
C4 0.026(2) 0.027(2) 0.031(3) 0.004(2) 0.012(2) -0.006(2)
N4 0.0177(17) 0.0241(19) 0.0159(17) -0.0001(15) 0.0072(14) 0.0015(15)
C5 0.032(3) 0.022(2) 0.035(3) 0.008(2) 0.016(2) 0.002(2)
N5 0.0146(17) 0.0212(18) 0.0179(17) -0.0039(14) 0.0031(14) 0.0014(14)
N6 0.0166(17) 0.0208(18) 0.0147(16) -0.0004(14) 0.0059(14) 0.0018(14)
C6 0.020(2) 0.025(2) 0.029(2) 0.0077(19) 0.0130(19) 0.0055(18)
C7 0.019(2) 0.022(2) 0.021(2) 0.0035(18) 0.0089(17) -0.0020(17)
N7 0.0194(18) 0.0223(18) 0.0178(17) -0.0004(15) 0.0081(14) 0.0033(15)
N8 0.0183(18) 0.0212(18) 0.0187(17) 0.0020(15) 0.0096(15) 0.0023(14)
C8 0.020(2) 0.022(2) 0.019(2) -0.0019(17) 0.0059(17) -0.0017(17)
C9 0.019(2) 0.025(2) 0.017(2) -0.0008(17) 0.0081(17) 0.0062(17)
C10 0.019(2) 0.023(2) 0.018(2) -0.0009(17) 0.0069(16) 0.0029(17)
C11 0.022(2) 0.027(2) 0.022(2) -0.0003(19) 0.0097(18) 0.0038(19)
C12 0.025(2) 0.027(2) 0.032(3) 0.003(2) 0.012(2) 0.009(2)
C14 0.018(2) 0.027(2) 0.026(2) -0.0036(19) 0.0071(18) -0.0010(18)
C15 0.018(2) 0.027(2) 0.019(2) 0.0009(18) 0.0055(17) 0.0039(18)
C16 0.0144(18) 0.026(2) 0.0169(18) 0.0019(18) 0.0081(15) 0.0025(18)
C17 0.022(2) 0.020(2) 0.0151(19) 0.0004(17) 0.0087(17) 0.0034(17)
C18 0.016(2) 0.023(2) 0.021(2) -0.0038(18) 0.0072(17) 0.0007(17)
C19 0.018(2) 0.028(3) 0.027(2) -0.001(2) 0.0055(17) -0.0008(19)
C20 0.024(2) 0.026(2) 0.036(3) -0.006(2) 0.011(2) -0.0030(19)
C21 0.027(2) 0.020(2) 0.038(3) -0.005(2) 0.010(2) -0.0001(19)
C22 0.022(2) 0.021(2) 0.029(2) 0.0020(19) 0.0101(19) 0.0056(18)
C23 0.022(2) 0.022(2) 0.019(2) -0.0031(17) 0.0078(17) -0.0019(17)
C24 0.021(2) 0.025(2) 0.018(2) -0.0006(17) 0.0101(17) 0.0007(18)
C25 0.020(2) 0.022(2) 0.0159(19) 0.0020(17) 0.0075(17) 0.0026(17)
C26 0.018(2) 0.027(2) 0.020(2) 0.0019(18) 0.0086(17) 0.0021(17)
C27 0.025(2) 0.027(2) 0.023(2) 0.0021(19) 0.0062(19) 0.0088(19)
C28 0.019(2) 0.032(3) 0.031(2) 0.005(2) 0.0117(19) 0.0117(19)
C29 0.016(2) 0.038(3) 0.028(2) 0.006(2) 0.0083(18) 0.005(2)
C30 0.019(2) 0.033(3) 0.024(2) 0.004(2) 0.0106(18) 0.0026(19)
C31 0.018(2) 0.028(2) 0.018(2) 0.0019(18) 0.0087(17) 0.0054(18)
C32 0.0190(19) 0.024(2) 0.0170(18) 0.0038(18) 0.0096(16) 0.0026(18)
C13 0.015(2) 0.036(3) 0.032(3) 0.000(2) 0.0078(19) 0.0045(19)

loop_
_atom_type_symbol
_atom_type_description
_atom_type_scat_dispersion_real
_atom_type_scat_dispersion_imag
_atom_type_scat_source
C C 0.0033 0.0016 'International Tables Vol C Tables 4.2.6.8 and 6.1.1.4'
H H 0.0000 0.0000 'International Tables Vol C Tables 4.2.6.8 and 6.1.1.4'
N N 0.0061 0.0033 'International Tables Vol C Tables 4.2.6.8 and 6.1.1.4'
Tb Tb -0.1723 4.1537 'International Tables Vol C Tables 4.2.6.8 and 6.1.1.4'

loop_
_geom_angle_atom_site_label_1
_geom_angle_atom_site_label_2
_geom_angle_atom_site_label_3
_geom_angle
_geom_angle_site_symmetry_1
_geom_angle_site_symmetry_3
_geom_angle_publ_flag
N6 Tb01 N6 82.44(16) 2_655 . ?
N6 Tb01 N4 70.36(12) 2_655 2_655 ?
N6 Tb01 N4 145.19(12) . 2_655 ?
N6 Tb01 N4 145.19(12) 2_655 . ?
N6 Tb01 N4 70.36(12) . . ?
N4 Tb01 N4 142.39(17) 2_655 . ?
N6 Tb01 N8 70.09(12) 2_655 2_655 ?
N6 Tb01 N8 81.21(11) . 2_655 ?
N4 Tb01 N8 108.12(11) 2_655 2_655 ?
N4 Tb01 N8 84.28(12) . 2_655 ?
N6 Tb01 N8 81.21(11) 2_655 . ?
N6 Tb01 N8 70.09(12) . . ?
N4 Tb01 N8 84.29(12) 2_655 . ?
N4 Tb01 N8 108.12(11) . . ?
N8 Tb01 N8 141.70(17) 2_655 . ?
N6 Tb01 N2 108.80(11) 2_655 2_655 ?
N6 Tb01 N2 141.98(11) . 2_655 ?
N4 Tb01 N2 69.84(12) 2_655 2_655 ?
N4 Tb01 N2 82.46(12) . 2_655 ?
N8 Tb01 N2 69.80(12) 2_655 2_655 ?
N8 Tb01 N2 146.04(12) . 2_655 ?
N6 Tb01 N2 141.98(11) 2_655 . ?
N6 Tb01 N2 108.80(11) . . ?
N4 Tb01 N2 82.46(12) 2_655 . ?
N4 Tb01 N2 69.85(12) . . ?
N8 Tb01 N2 146.04(12) 2_655 . ?
N8 Tb01 N2 69.80(12) . . ?
N2 Tb01 N2 84.88(16) 2_655 . ?
C32 N1 C1 123.3(4) . . ?
N1 C1 N2 127.7(4) . . ?
N1 C1 C2 122.0(4) . . ?
N2 C1 C2 110.3(4) . . ?
C1 N2 C8 107.6(4) . . ?
C1 N2 Tb01 120.6(3) . . ?
C8 N2 Tb01 121.3(3) . . ?
C3 C2 C7 120.9(4) . . ?
C3 C2 C1 132.3(4) . . ?
C7 C2 C1 106.6(4) . . ?
C9 N3 C8 122.6(4) . . ?
C2 C3 C4 117.8(4) . . ?
C2 C3 H3 121.1 . . ?
C4 C3 H3 121.1 . . ?
C5 C4 C3 120.8(4) . . ?
C5 C4 H4 119.6 . . ?
C3 C4 H4 119.6 . . ?
C16 N4 C9 107.9(3) . . ?
C16 N4 Tb01 121.3(3) . . ?
C9 N4 Tb01 121.1(3) . . ?
C6 C5 C4 121.3(4) . . ?
C6 C5 H5 119.4 . . ?
C4 C5 H5 119.4 . . ?
C17 N5 C16 123.3(4) . . ?
C24 N6 C17 107.7(4) . . ?
C24 N6 Tb01 123.2(3) . . ?
C17 N6 Tb01 122.1(3) . . ?
C7 C6 C5 117.9(4) . . ?
C7 C6 H6 121.0 . . ?
C5 C6 H6 121.0 . . ?
C6 C7 C2 121.3(4) . . ?
C6 C7 C8 133.3(4) . . ?
C2 C7 C8 105.0(4) . . ?
C25 N7 C24 122.5(4) . . ?
C25 N8 C32 107.7(3) . . ?
C25 N8 Tb01 122.2(3) . . ?
C32 N8 Tb01 120.7(3) . . ?
N3 C8 N2 127.4(4) . . ?
N3 C8 C7 122.2(4) . . ?
N2 C8 C7 110.3(4) . . ?
N3 C9 N4 127.9(4) . . ?
N3 C9 C10 123.2(4) . . ?
N4 C9 C10 108.9(4) . . ?
C11 C10 C15 121.4(4) . . ?
C11 C10 C9 132.1(4) . . ?
C15 C10 C9 106.5(4) . . ?
C10 C11 C12 116.8(4) . . ?
C10 C11 H11 121.6 . . ?
C12 C11 H11 121.6 . . ?
C13 C12 C11 121.7(4) . . ?
C13 C12 H12 119.1 . . ?
C11 C12 H12 119.1 . . ?
C15 C14 C13 117.4(4) . . ?
C15 C14 H14 121.3 . . ?
C13 C14 H14 121.3 . . ?
C14 C15 C10 121.4(4) . . ?
C14 C15 C16 132.3(4) . . ?
C10 C15 C16 106.3(4) . . ?
N5 C16 N4 127.6(4) . . ?
N5 C16 C15 122.1(4) . . ?
N4 C16 C15 110.3(4) . . ?
N5 C17 N6 127.3(4) . . ?
N5 C17 C18 122.7(4) . . ?
N6 C17 C18 109.9(4) . . ?
C19 C18 C23 121.2(4) . . ?
C19 C18 C17 132.3(4) . . ?
C23 C18 C17 106.5(4) . . ?
C18 C19 C20 116.9(4) . . ?
C18 C19 H19 121.5 . . ?
C20 C19 H19 121.5 . . ?
C19 C20 C21 121.6(4) . . ?
C19 C20 H20 119.2 . . ?
C21 C20 H20 119.2 . . ?
C22 C21 C20 121.3(4) . . ?
C22 C21 H21 119.3 . . ?
C20 C21 H21 119.3 . . ?
C21 C22 C23 117.1(4) . . ?
C21 C22 H22 121.5 . . ?
C23 C22 H22 121.5 . . ?
C22 C23 C18 121.8(4) . . ?
C22 C23 C24 132.2(4) . . ?
C18 C23 C24 105.9(4) . . ?
N7 C24 N6 127.9(4) . . ?
N7 C24 C23 122.2(4) . . ?
N6 C24 C23 109.9(4) . . ?
N7 C25 N8 127.9(4) . . ?
N7 C25 C26 122.3(4) . . ?
N8 C25 C26 109.7(4) . . ?
C31 C26 C27 121.1(4) . . ?
C31 C26 C25 106.2(4) . . ?
C27 C26 C25 132.6(4) . . ?
C28 C27 C26 117.4(4) . . ?
C28 C27 H27 121.3 . . ?
C26 C27 H27 121.3 . . ?
C29 C28 C27 121.1(4) . . ?
C29 C28 H28 119.5 . . ?
C27 C28 H28 119.5 . . ?
C28 C29 C30 121.6(4) . . ?
C28 C29 H29 119.2 . . ?
C30 C29 H29 119.2 . . ?
C31 C30 C29 116.9(4) . . ?
C31 C30 H30 121.6 . . ?
C29 C30 H30 121.6 . . ?
C26 C31 C30 121.9(4) . . ?
C26 C31 C32 106.6(4) . . ?
C30 C31 C32 131.5(4) . . ?
N1 C32 N8 127.3(4) . . ?
N1 C32 C31 123.0(4) . . ?
N8 C32 C31 109.6(4) . . ?
C12 C13 C14 121.3(4) . . ?
C12 C13 H13 119.4 . . ?
C14 C13 H13 119.4 . . ?

loop_
_geom_bond_atom_site_label_1
_geom_bond_atom_site_label_2
_geom_bond_distance
_geom_bond_site_symmetry_2
_geom_bond_publ_flag
Tb01 N6 2.417(3) 2_655 ?
Tb01 N6 2.417(3) . ?
Tb01 N4 2.424(3) 2_655 ?
Tb01 N4 2.424(3) . ?
Tb01 N8 2.425(3) 2_655 ?
Tb01 N8 2.425(3) . ?
Tb01 N2 2.426(3) 2_655 ?
Tb01 N2 2.426(3) . ?
N1 C32 1.327(5) . ?
N1 C1 1.334(5) . ?
C1 N2 1.361(5) . ?
C1 C2 1.460(6) . ?
N2 C8 1.371(5) . ?
C2 C3 1.389(6) . ?
C2 C7 1.406(6) . ?
N3 C9 1.336(5) . ?
N3 C8 1.338(5) . ?
C3 C4 1.399(6) . ?
C3 H3 0.9500 . ?
C4 C5 1.395(6) . ?
C4 H4 0.9500 . ?
N4 C16 1.360(5) . ?
N4 C9 1.379(5) . ?
C5 C6 1.392(6) . ?
C5 H5 0.9500 . ?
N5 C17 1.337(5) . ?
N5 C16 1.340(5) . ?
N6 C24 1.365(5) . ?
N6 C17 1.373(5) . ?
C6 C7 1.377(6) . ?
C6 H6 0.9500 . ?
C7 C8 1.471(6) . ?
N7 C25 1.334(5) . ?
N7 C24 1.337(5) . ?
N8 C25 1.369(5) . ?
N8 C32 1.370(5) . ?
C9 C10 1.467(6) . ?
C10 C11 1.383(6) . ?
C10 C15 1.391(6) . ?
C11 C12 1.402(6) . ?
C11 H11 0.9500 . ?
C12 C13 1.376(7) . ?
C12 H12 0.9500 . ?
C14 C15 1.387(6) . ?
C14 C13 1.387(6) . ?
C14 H14 0.9500 . ?
C15 C16 1.451(6) . ?
C17 C18 1.459(6) . ?
C18 C19 1.388(6) . ?
C18 C23 1.394(6) . ?
C19 C20 1.390(6) . ?
C19 H19 0.9500 . ?
C20 C21 1.396(6) . ?
C20 H20 0.9500 . ?
C21 C22 1.383(6) . ?
C21 H21 0.9500 . ?
C22 C23 1.386(6) . ?
C22 H22 0.9500 . ?
C23 C24 1.473(6) . ?
C25 C26 1.466(6) . ?
C26 C31 1.385(6) . ?
C26 C27 1.393(6) . ?
C27 C28 1.391(6) . ?
C27 H27 0.9500 . ?
C28 C29 1.387(7) . ?
C28 H28 0.9500 . ?
C29 C30 1.396(6) . ?
C29 H29 0.9500 . ?
C30 C31 1.385(6) . ?
C30 H30 0.9500 . ?
C31 C32 1.462(6) . ?
C13 H13 0.9500 . ?
